data_2015062
loop_
_publ_author_name
'Henning Osholm S\/orensen'
'Magnus Magnussen'
'Nicolai Stuhr-Hansen'

_publ_section_title
;
 (<i>E</i>,<i>E</i>,<i>E</i>)-1,3,5-Tris[4-(acetylsulfanyl)styryl]benzene
 toluene hemisolvate
;
_journal_coeditor_code SK1855
_journal_issue 8
_journal_name_full 'Acta Crystallographica Section C'
_journal_page_first o503
_journal_page_last o505
_journal_paper_doi 10.1107/S0108270105020949
_journal_volume 61
_journal_year 2005
_chemical_formula_iupac 'C36 H30 O3 S3, 0.5C7 H8'
_chemical_formula_moiety 'C36 H30 O3 S3, 0.5C7 H8'
_chemical_formula_sum 'C39.5 H34 O3 S3'
_chemical_formula_weight 652.85
_chemical_name_systematic
;
(E,E,E)-1,3,5-Tris[4-(acetylsulfanyl)styryl]benzene toluene hemisolvate
;
_space_group_IT_number 15
_symmetry_cell_setting monoclinic
_symmetry_space_group_name_Hall '-C 2yc'
_symmetry_space_group_name_H-M 'C 1 2/c 1'
_atom_sites_solution_hydrogens difmap
_atom_sites_solution_primary direct
_atom_sites_solution_secondary difmap
_cell_angle_alpha 90.00
_cell_angle_beta 117.115(12)
_cell_angle_gamma 90.00
_cell_formula_units_Z 8
_cell_length_a 38.419(3)
_cell_length_b 6.8061(4)
_cell_length_c 28.813(3)
_cell_measurement_reflns_used 37009
_cell_measurement_temperature 122.0(10)
_cell_measurement_theta_max 29.99
_cell_measurement_theta_min 2.18
_cell_volume 6706.1(12)
_computing_cell_refinement 'DIRAX (Duisenberg, 1992)'
_computing_data_collection 'COLLECT (Nonius, 1999)'
_computing_data_reduction 'EvalCCD (Duisenberg <i>et al.</i>, 2003)'
_computing_molecular_graphics
;
PLATON (Spek, 2003) and MERCURY (Bruno <i>et al.</i>, 2002)
;
_computing_publication_material 'program (reference)?'
_computing_structure_refinement 'SHELXL97 (Sheldrick, 1997)'
_computing_structure_solution 'SIR97 (Altomare <i>et al.</i>, 1999)'
_diffrn_ambient_temperature 122.0(10)
_diffrn_measured_fraction_theta_full 0.999
_diffrn_measured_fraction_theta_max 0.999
_diffrn_measurement_device_type 'Nonius KappaCCD'
_diffrn_measurement_method '\w and \f'
_diffrn_radiation_monochromator graphite
_diffrn_radiation_source 'fine-focus sealed tube'
_diffrn_radiation_type MoK\a
_diffrn_radiation_wavelength 0.71073
_diffrn_reflns_av_R_equivalents 0.0571
_diffrn_reflns_av_sigmaI/netI 0.0268
_diffrn_reflns_limit_h_max 54
_diffrn_reflns_limit_h_min -54
_diffrn_reflns_limit_k_max 9
_diffrn_reflns_limit_k_min -9
_diffrn_reflns_limit_l_max 40
_diffrn_reflns_limit_l_min -40
_diffrn_reflns_number 86319
_diffrn_reflns_theta_full 29.99
_diffrn_reflns_theta_max 29.99
_diffrn_reflns_theta_min 2.18
_exptl_absorpt_coefficient_mu 0.259
_exptl_absorpt_correction_T_max 0.96
_exptl_absorpt_correction_T_min 0.91
_exptl_absorpt_correction_type numerical
_exptl_absorpt_process_details 'via Gaussian integration (Coppens, 1970)'
_exptl_crystal_colour light-yellow
_exptl_crystal_density_diffrn 1.293
_exptl_crystal_density_method 'not measured'
_exptl_crystal_description Needle
_exptl_crystal_F_000 2744
_exptl_crystal_size_max 0.42
_exptl_crystal_size_mid 0.34
_exptl_crystal_size_min 0.18
_refine_diff_density_max 0.500
_refine_diff_density_min -0.779
_refine_ls_extinction_method none
_refine_ls_goodness_of_fit_ref 1.087
_refine_ls_hydrogen_treatment constr
_refine_ls_matrix_type full
_refine_ls_number_parameters 442
_refine_ls_number_reflns 9790
_refine_ls_number_restraints 0
_refine_ls_restrained_S_all 1.087
_refine_ls_R_factor_all 0.0672
_refine_ls_R_factor_gt 0.0481
_refine_ls_shift/su_max 0.001
_refine_ls_shift/su_mean 0.000
_refine_ls_structure_factor_coef Fsqd
_refine_ls_weighting_details 'calc w = 1/[\s^2^(Fo^2^)+(0.0498P)^2^+9.7732P] where P = (Fo^2^+2Fc^2^)/3'
_refine_ls_weighting_scheme calc
_refine_ls_wR_factor_gt 0.1130
_refine_ls_wR_factor_ref 0.1247
_reflns_number_gt 7824
_reflns_number_total 9790
_reflns_threshold_expression I>2\s(I)
_cod_data_source_file sk1855.cif
_cod_data_source_block I
_cod_original_sg_symbol_H-M 'C 2/c'
_cod_original_formula_sum 'C39.50 H34 O3 S3'
_cod_database_code 2015062
_cod_database_fobs_code 2015062

loop_
_symmetry_equiv_pos_as_xyz
'x, y, z'
'-x, y, -z+1/2'
'x+1/2, y+1/2, z'
'-x+1/2, y+1/2, -z+1/2'
'-x, -y, -z'
'x, -y, z-1/2'
'-x+1/2, -y+1/2, -z'
'x+1/2, -y+1/2, z-1/2'

loop_
_atom_site_label
_atom_site_fract_x
_atom_site_fract_y
_atom_site_fract_z
_atom_site_U_iso_or_equiv
_atom_site_adp_type
_atom_site_calc_flag
_atom_site_refinement_flags
_atom_site_occupancy
_atom_site_disorder_assembly
_atom_site_disorder_group
_atom_site_type_symbol
S1 0.341115(15) -1.20269(8) 0.478420(18) 0.04102(14) Uani d . 1 . . S
S2 0.067351(12) 0.52545(6) 0.041961(15) 0.02285(9) Uani d . 1 . . S
S3 -0.157890(12) -1.44589(7) 0.11078(2) 0.03233(11) Uani d . 1 . . S
O1 0.32139(4) -1.4495(2) 0.39987(5) 0.0390(3) Uani d . 1 . . O
O2 0.04501(4) 0.2846(2) -0.03902(5) 0.0340(3) Uani d . 1 . . O
O3 -0.13039(4) -1.70861(19) 0.06896(5) 0.0340(3) Uani d . 1 . . O
C1 0.11917(4) -0.7911(2) 0.26659(6) 0.0196(3) Uani d . 1 . . C
C2 0.12072(4) -0.6043(2) 0.24710(6) 0.0202(3) Uani d . 1 . . C
C3 0.08726(4) -0.5132(2) 0.20971(6) 0.0196(3) Uani d . 1 . . C
C4 0.05142(4) -0.6098(2) 0.19304(6) 0.0201(3) Uani d . 1 . . C
C5 0.04870(4) -0.7959(2) 0.21147(6) 0.0193(3) Uani d . 1 . . C
C6 0.08306(4) -0.8848(2) 0.24892(6) 0.0194(3) Uani d . 1 . . C
C7 0.15467(5) -0.8916(2) 0.30446(6) 0.0229(3) Uani d . 1 . . C
C8 0.19120(5) -0.8298(3) 0.32038(7) 0.0276(3) Uani d . 1 . . C
C9 0.22711(5) -0.9252(3) 0.35858(7) 0.0277(3) Uani d . 1 . . C
C10 0.22720(6) -1.1079(3) 0.38037(10) 0.0463(6) Uani d . 1 . . C
C11 0.26152(6) -1.1923(3) 0.41686(10) 0.0475(6) Uani d . 1 . . C
C12 0.29679(5) -1.0973(3) 0.43177(7) 0.0326(4) Uani d . 1 . . C
C13 0.29746(5) -0.9175(3) 0.41020(8) 0.0370(4) Uani d . 1 . . C
C14 0.26286(5) -0.8316(3) 0.37425(8) 0.0335(4) Uani d . 1 . . C
C15 0.34492(5) -1.4116(2) 0.44364(7) 0.0268(3) Uani d . 1 . . C
C16 0.38073(5) -1.5311(3) 0.47573(7) 0.0319(4) Uani d . 1 . . C
C17 0.09112(5) -0.3226(2) 0.18819(6) 0.0219(3) Uani d . 1 . . C
C18 0.06363(5) -0.2391(2) 0.14535(6) 0.0214(3) Uani d . 1 . . C
C19 0.06617(4) -0.0524(2) 0.12164(6) 0.0199(3) Uani d . 1 . . C
C20 0.10023(4) 0.0609(2) 0.13960(6) 0.0214(3) Uani d . 1 . . C
C21 0.10065(5) 0.2362(2) 0.11512(6) 0.0210(3) Uani d . 1 . . C
C22 0.06697(4) 0.3003(2) 0.07228(6) 0.0196(3) Uani d . 1 . . C
C23 0.03281(5) 0.1896(2) 0.05418(6) 0.0229(3) Uani d . 1 . . C
C24 0.03263(5) 0.0153(2) 0.07864(6) 0.0230(3) Uani d . 1 . . C
C25 0.05264(4) 0.4506(3) -0.02391(6) 0.0245(3) Uani d . 1 . . C
C26 0.05066(5) 0.6206(3) -0.05817(7) 0.0355(4) Uani d . 1 . . C
C27 0.01014(4) -0.8903(2) 0.18975(6) 0.0211(3) Uani d . 1 . . C
C28 0.00262(4) -1.0798(2) 0.19309(6) 0.0207(3) Uani d . 1 . . C
C29 -0.03654(4) -1.1694(2) 0.17043(6) 0.0197(3) Uani d . 1 . . C
C30 -0.07046(5) -1.0693(2) 0.13618(6) 0.0238(3) Uani d . 1 . . C
C31 -0.10679(5) -1.1580(2) 0.11723(6) 0.0253(3) Uani d . 1 . . C
C32 -0.11036(5) -1.3475(2) 0.13259(6) 0.0228(3) Uani d . 1 . . C
C33 -0.07718(5) -1.4506(2) 0.16622(6) 0.0234(3) Uani d . 1 . . C
C34 -0.04078(5) -1.3625(2) 0.18385(6) 0.0223(3) Uani d . 1 . . C
C35 -0.15850(5) -1.6504(2) 0.07229(6) 0.0250(3) Uani d . 1 . . C
C36 -0.19844(5) -1.7419(3) 0.04401(8) 0.0398(5) Uani d . 1 . . C
C81 0.27138(14) -1.4887(8) 0.27684(17) 0.0503(11) Uani d P 0.50 . . C
C82 0.25164(18) -1.3223(9) 0.2792(2) 0.0533(13) Uani d P 0.50 . . C
C83 0.2125(2) -1.2977(19) 0.2439(3) 0.0538(19) Uani d P 0.50 . . C
C84 0.19435(13) -1.4365(9) 0.20672(19) 0.0532(12) Uani d P 0.50 . . C
C85 0.21379(14) -1.6047(8) 0.20502(17) 0.0469(11) Uani d P 0.50 . . C
C86 0.25250(15) -1.6323(7) 0.23968(17) 0.0457(10) Uani d P 0.50 . . C
C87 0.2735(3) -1.8121(17) 0.2380(4) 0.074(3) Uani d P 0.50 . . C
H2 0.1451 -0.5385 0.2597 0.024 Uiso calc R 1 . . H
H4 0.0282 -0.5469 0.1685 0.024 Uiso calc R 1 . . H
H6 0.0817 -1.0104 0.2624 0.023 Uiso calc R 1 . . H
H7 0.1512 -1.0113 0.3188 0.027 Uiso calc R 1 . . H
H8 0.1944 -0.7111 0.3054 0.033 Uiso calc R 1 . . H
H10 0.2032 -1.1759 0.3700 0.056 Uiso calc R 1 . . H
H11 0.2609 -1.3160 0.4317 0.057 Uiso calc R 1 . . H
H13 0.3217 -0.8523 0.4200 0.044 Uiso calc R 1 . . H
H14 0.2636 -0.7065 0.3601 0.040 Uiso calc R 1 . . H
H17 0.1151 -0.2540 0.2063 0.026 Uiso calc R 1 . . H
H18 0.0396 -0.3084 0.1282 0.026 Uiso calc R 1 . . H
H20 0.1233 0.0175 0.1688 0.026 Uiso calc R 1 . . H
H21 0.1239 0.3122 0.1277 0.025 Uiso calc R 1 . . H
H23 0.0097 0.2339 0.0251 0.027 Uiso calc R 1 . . H
H24 0.0093 -0.0600 0.0660 0.028 Uiso calc R 1 . . H
H27 -0.0118 -0.8076 0.1713 0.025 Uiso calc R 1 . . H
H28 0.0243 -1.1638 0.2116 0.025 Uiso calc R 1 . . H
H30 -0.0685 -0.9390 0.1258 0.029 Uiso calc R 1 . . H
H31 -0.1294 -1.0888 0.0936 0.030 Uiso calc R 1 . . H
H33 -0.0794 -1.5799 0.1770 0.028 Uiso calc R 1 . . H
H34 -0.0181 -1.4353 0.2057 0.027 Uiso calc R 1 . . H
H16A 0.3737 -1.6412 0.4918 0.048 Uiso calc R 1 . . H
H16B 0.4002 -1.4484 0.5031 0.048 Uiso calc R 1 . . H
H16C 0.3917 -1.5820 0.4533 0.048 Uiso calc R 1 . . H
H26A 0.0560 0.7429 -0.0381 0.053 Uiso calc R 1 . . H
H26B 0.0245 0.6271 -0.0879 0.053 Uiso calc R 1 . . H
H26C 0.0702 0.6030 -0.0709 0.053 Uiso calc R 1 . . H
H36A -0.2125 -1.6827 0.0093 0.060 Uiso calc R 1 . . H
H36B -0.2131 -1.7191 0.0638 0.060 Uiso calc R 1 . . H
H36C -0.1957 -1.8836 0.0405 0.060 Uiso calc R 1 . . H
H81 0.2982 -1.5048 0.3009 0.060 Uiso calc PR 0.50 . . H
H82 0.2648 -1.2249 0.3049 0.064 Uiso calc PR 0.50 . . H
H83 0.1985 -1.1852 0.2458 0.065 Uiso calc PR 0.50 . . H
H84 0.1679 -1.4175 0.1815 0.064 Uiso calc PR 0.50 . . H
H85 0.2003 -1.7026 0.1796 0.056 Uiso calc PR 0.50 . . H
H87A 0.3005 -1.8066 0.2656 0.111 Uiso calc PR 0.50 . . H
H87B 0.2734 -1.8214 0.2040 0.111 Uiso calc PR 0.50 . . H
H87C 0.2604 -1.9275 0.2432 0.111 Uiso calc PR 0.50 . . H

loop_
_atom_site_aniso_label
_atom_site_aniso_U_11
_atom_site_aniso_U_22
_atom_site_aniso_U_33
_atom_site_aniso_U_12
_atom_site_aniso_U_13
_atom_site_aniso_U_23
S2 0.0297(2) 0.01860(17) 0.01911(17) -0.00193(15) 0.01017(15) 0.00147(14)
S3 0.02101(19) 0.0324(2) 0.0478(3) -0.00349(16) 0.01936(19) -0.0109(2)
S1 0.0366(3) 0.0421(3) 0.0269(2) 0.0170(2) -0.00076(18) -0.00317(19)
C19 0.0242(7) 0.0172(7) 0.0201(7) 0.0013(6) 0.0118(6) -0.0006(5)
C6 0.0233(7) 0.0184(7) 0.0174(6) -0.0006(6) 0.0100(6) 0.0008(5)
C27 0.0202(7) 0.0234(7) 0.0177(6) -0.0001(6) 0.0069(6) 0.0008(6)
C3 0.0233(7) 0.0167(7) 0.0195(6) 0.0016(5) 0.0105(6) 0.0001(5)
C29 0.0211(7) 0.0228(7) 0.0161(6) -0.0017(6) 0.0093(5) -0.0014(5)
C22 0.0255(7) 0.0166(7) 0.0185(6) 0.0008(6) 0.0116(6) 0.0005(5)
C5 0.0211(7) 0.0205(7) 0.0173(6) -0.0007(6) 0.0095(6) -0.0017(5)
C4 0.0204(7) 0.0200(7) 0.0186(6) 0.0017(6) 0.0077(6) 0.0008(5)
O2 0.0369(7) 0.0403(7) 0.0264(6) -0.0130(6) 0.0157(5) -0.0101(5)
C2 0.0200(7) 0.0187(7) 0.0211(7) -0.0005(5) 0.0088(6) 0.0009(6)
O3 0.0299(6) 0.0294(7) 0.0444(7) -0.0032(5) 0.0184(6) -0.0107(6)
O1 0.0345(7) 0.0343(7) 0.0361(7) -0.0006(6) 0.0055(6) -0.0042(6)
C21 0.0229(7) 0.0200(7) 0.0197(7) -0.0019(6) 0.0092(6) -0.0018(6)
C20 0.0215(7) 0.0221(7) 0.0182(6) 0.0023(6) 0.0070(6) 0.0002(6)
C24 0.0215(7) 0.0227(7) 0.0222(7) -0.0028(6) 0.0077(6) -0.0001(6)
C1 0.0205(7) 0.0199(7) 0.0179(6) 0.0021(6) 0.0084(6) 0.0013(5)
C7 0.0228(7) 0.0210(7) 0.0245(7) 0.0024(6) 0.0104(6) 0.0065(6)
C18 0.0247(7) 0.0177(7) 0.0216(7) -0.0013(6) 0.0105(6) -0.0018(6)
C32 0.0208(7) 0.0244(8) 0.0258(7) -0.0027(6) 0.0129(6) -0.0062(6)
C28 0.0199(7) 0.0255(7) 0.0168(6) 0.0002(6) 0.0085(6) 0.0017(6)
C23 0.0207(7) 0.0243(8) 0.0211(7) 0.0013(6) 0.0073(6) 0.0026(6)
C8 0.0238(8) 0.0239(8) 0.0339(9) 0.0031(6) 0.0122(7) 0.0099(7)
C33 0.0263(7) 0.0226(7) 0.0235(7) -0.0022(6) 0.0133(6) 0.0000(6)
C30 0.0257(7) 0.0211(7) 0.0234(7) -0.0008(6) 0.0102(6) 0.0006(6)
C17 0.0235(7) 0.0180(7) 0.0243(7) -0.0001(6) 0.0109(6) 0.0005(6)
C34 0.0226(7) 0.0234(7) 0.0200(7) 0.0000(6) 0.0088(6) 0.0007(6)
C31 0.0213(7) 0.0253(8) 0.0261(8) 0.0024(6) 0.0079(6) -0.0023(6)
C9 0.0225(7) 0.0267(8) 0.0339(9) 0.0042(6) 0.0128(7) 0.0087(7)
C25 0.0177(7) 0.0369(9) 0.0183(7) -0.0045(6) 0.0077(6) 0.0001(6)
C15 0.0254(8) 0.0229(8) 0.0305(8) -0.0001(6) 0.0112(7) 0.0057(6)
C35 0.0221(7) 0.0240(8) 0.0255(7) -0.0028(6) 0.0079(6) 0.0014(6)
C12 0.0287(8) 0.0330(9) 0.0280(8) 0.0110(7) 0.0058(7) 0.0025(7)
C16 0.0287(8) 0.0267(8) 0.0380(9) 0.0057(7) 0.0133(7) 0.0100(7)
C14 0.0259(8) 0.0254(8) 0.0406(10) 0.0009(7) 0.0078(7) 0.0054(7)
C13 0.0235(8) 0.0294(9) 0.0439(10) -0.0003(7) 0.0029(8) -0.0025(8)
C10 0.0230(8) 0.0407(11) 0.0703(15) 0.0046(8) 0.0169(9) 0.0299(11)
C11 0.0341(10) 0.0434(12) 0.0631(14) 0.0123(9) 0.0206(10) 0.0320(11)
C26 0.0308(9) 0.0514(12) 0.0224(8) -0.0091(8) 0.0104(7) 0.0081(8)
C36 0.0253(9) 0.0450(11) 0.0407(10) -0.0121(8) 0.0076(8) -0.0057(9)
C81 0.046(2) 0.058(3) 0.036(2) -0.007(2) 0.0094(19) 0.001(2)
C82 0.049(3) 0.060(3) 0.045(3) -0.021(3) 0.017(2) -0.021(2)
C83 0.033(3) 0.068(4) 0.059(5) -0.007(3) 0.019(3) -0.019(4)
C84 0.036(2) 0.078(4) 0.046(2) -0.008(2) 0.020(2) -0.019(2)
C85 0.047(2) 0.059(3) 0.039(2) -0.016(2) 0.023(2) -0.015(2)
C86 0.059(3) 0.043(2) 0.037(2) -0.001(2) 0.024(2) 0.0047(18)
C87 0.074(7) 0.062(5) 0.077(7) 0.024(7) 0.027(6) 0.022(6)

loop_
_atom_type_symbol
_atom_type_description
_atom_type_scat_dispersion_real
_atom_type_scat_dispersion_imag
_atom_type_scat_source
C C 0.0033 0.0016 'International Tables Vol C Tables 4.2.6.8 and 6.1.1.4'
H H 0.0000 0.0000 'International Tables Vol C Tables 4.2.6.8 and 6.1.1.4'
O O 0.0106 0.0060 'International Tables Vol C Tables 4.2.6.8 and 6.1.1.4'
S S 0.1246 0.1234 'International Tables Vol C Tables 4.2.6.8 and 6.1.1.4'

loop_
_geom_angle_atom_site_label_1
_geom_angle_atom_site_label_2
_geom_angle_atom_site_label_3
_geom_angle
C22 S2 C25 101.98(8)
C32 S3 C35 103.68(8)
C12 S1 C15 101.14(9)
C24 C19 C20 118.39(14)
C24 C19 C18 117.92(14)
C20 C19 C18 123.69(14)
C1 C6 C5 120.87(14)
C1 C6 H6 119.6
C5 C6 H6 119.6
C28 C27 C5 126.97(14)
C28 C27 H27 116.5
C5 C27 H27 116.5
C2 C3 C4 118.30(14)
C2 C3 C17 118.90(14)
C4 C3 C17 122.77(14)
C34 C29 C30 117.56(14)
C34 C29 C28 119.36(14)
C30 C29 C28 123.07(14)
C21 C22 C23 120.01(14)
C21 C22 S2 119.79(12)
C23 C22 S2 120.18(12)
C4 C5 C6 118.43(14)
C4 C5 C27 118.08(13)
C6 C5 C27 123.48(14)
C5 C4 C3 121.92(14)
C5 C4 H4 119.0
C3 C4 H4 119.0
C3 C2 C1 121.43(14)
C3 C2 H2 119.3
C1 C2 H2 119.3
C20 C21 C22 119.89(14)
C20 C21 H21 120.1
C22 C21 H21 120.1
C21 C20 C19 120.72(14)
C21 C20 H20 119.6
C19 C20 H20 119.6
C23 C24 C19 121.22(15)
C23 C24 H24 119.4
C19 C24 H24 119.4
C6 C1 C2 119.01(14)
C6 C1 C7 119.31(14)
C2 C1 C7 121.67(14)
C8 C7 C1 125.76(15)
C8 C7 H7 117.1
C1 C7 H7 117.1
C17 C18 C19 127.49(15)
C17 C18 H18 116.3
C19 C18 H18 116.3
C33 C32 C31 119.87(15)
C33 C32 S3 121.80(13)
C31 C32 S3 118.26(12)
C27 C28 C29 125.39(15)
C27 C28 H28 117.3
C29 C28 H28 117.3
C24 C23 C22 119.77(14)
C24 C23 H23 120.1
C22 C23 H23 120.1
C7 C8 C9 127.04(16)
C7 C8 H8 116.5
C9 C8 H8 116.5
C34 C33 C32 119.25(15)
C34 C33 H33 120.4
C32 C33 H33 120.4
C31 C30 C29 120.87(15)
C31 C30 H30 119.6
C29 C30 H30 119.6
C18 C17 C3 125.20(15)
C18 C17 H17 117.4
C3 C17 H17 117.4
C33 C34 C29 121.94(15)
C33 C34 H34 119.0
C29 C34 H34 119.0
C30 C31 C32 120.44(15)
C30 C31 H31 119.8
C32 C31 H31 119.8
C14 C9 C10 117.65(16)
C14 C9 C8 119.57(16)
C10 C9 C8 122.79(16)
O2 C25 C26 123.89(15)
O2 C25 S2 124.09(13)
C26 C25 S2 112.02(13)
O1 C15 C16 124.89(17)
O1 C15 S1 123.20(14)
C16 C15 S1 111.91(13)
O3 C35 C36 123.70(17)
O3 C35 S3 123.78(13)
C36 C35 S3 112.52(13)
C13 C12 C11 119.53(17)
C13 C12 S1 119.53(15)
C11 C12 S1 120.94(15)
C15 C16 H16A 109.5
C15 C16 H16B 109.5
H16A C16 H16B 109.5
C15 C16 H16C 109.5
H16A C16 H16C 109.5
H16B C16 H16C 109.5
C13 C14 C9 121.18(17)
C13 C14 H14 119.4
C9 C14 H14 119.4
C12 C13 C14 120.16(18)
C12 C13 H13 119.9
C14 C13 H13 119.9
C11 C10 C9 121.31(18)
C11 C10 H10 119.3
C9 C10 H10 119.3
C12 C11 C10 120.15(19)
C12 C11 H11 119.9
C10 C11 H11 119.9
C25 C26 H26A 109.5
C25 C26 H26B 109.5
H26A C26 H26B 109.5
C25 C26 H26C 109.5
H26A C26 H26C 109.5
H26B C26 H26C 109.5
C35 C36 H36A 109.5
C35 C36 H36B 109.5
H36A C36 H36B 109.5
C35 C36 H36C 109.5
H36A C36 H36C 109.5
H36B C36 H36C 109.5
C86 C81 C82 120.7(5)
C86 C81 H81 119.7
C82 C81 H81 119.7
C81 C82 C83 119.9(7)
C81 C82 H82 120.1
C83 C82 H82 120.1
C84 C83 C82 119.2(9)
C84 C83 H83 120.4
C82 C83 H83 120.4
C83 C84 C85 120.9(6)
C83 C84 H84 119.5
C85 C84 H84 119.5
C86 C85 C84 120.7(4)
C86 C85 H85 119.6
C84 C85 H85 119.6
C85 C86 C81 118.5(5)
C85 C86 C87 121.0(6)
C81 C86 C87 120.5(5)
C86 C87 H87A 109.5
C86 C87 H87B 109.5
H87A C87 H87B 109.5
C86 C87 H87C 109.5
H87A C87 H87C 109.5
H87B C87 H87C 109.5

loop_
_geom_bond_atom_site_label_1
_geom_bond_atom_site_label_2
_geom_bond_site_symmetry_2
_geom_bond_distance
_geom_bond_publ_flag
S2 C22 . 1.7673(15) ?
S3 C32 . 1.7695(16) ?
S1 C12 . 1.7706(18) ?
S1 C15 . 1.7834(19) yes
S2 C25 . 1.7898(16) yes
S3 C35 . 1.7731(18) yes
C19 C24 . 1.397(2) ?
C19 C20 . 1.399(2) ?
C6 C1 . 1.396(2) ?
C6 C5 . 1.405(2) ?
C6 H6 . 0.9500 ?
C5 C27 . 1.468(2) yes
C27 C28 . 1.335(2) yes
C28 C29 . 1.472(2) yes
C27 H27 . 0.9500 ?
C3 C2 . 1.391(2) ?
C3 C4 . 1.399(2) ?
C3 C17 . 1.474(2) yes
C17 C18 . 1.332(2) yes
C18 C19 . 1.467(2) yes
C29 C34 . 1.400(2) ?
C29 C30 . 1.401(2) ?
C22 C21 . 1.390(2) ?
C22 C23 . 1.392(2) ?
C5 C4 . 1.396(2) ?
C4 H4 . 0.9500 ?
O2 C25 . 1.198(2) ?
C2 C1 . 1.402(2) ?
C2 H2 . 0.9500 ?
O3 C35 . 1.195(2) ?
O1 C15 . 1.198(2) ?
C21 C20 . 1.390(2) ?
C21 H21 . 0.9500 ?
C20 H20 . 0.9500 ?
C24 C23 . 1.382(2) ?
C24 H24 . 0.9500 ?
C1 C7 . 1.471(2) yes
C7 C8 . 1.331(2) yes
C8 C9 . 1.467(2) yes
C7 H7 . 0.9500 ?
C18 H18 . 0.9500 ?
C32 C33 . 1.389(2) ?
C32 C31 . 1.391(2) ?
C28 H28 . 0.9500 ?
C23 H23 . 0.9500 ?
C8 H8 . 0.9500 ?
C33 C34 . 1.388(2) ?
C33 H33 . 0.9500 ?
C30 C31 . 1.384(2) ?
C30 H30 . 0.9500 ?
C17 H17 . 0.9500 ?
C34 H34 . 0.9500 ?
C31 H31 . 0.9500 ?
C9 C14 . 1.389(2) ?
C9 C10 . 1.393(3) ?
C25 C26 . 1.500(2) ?
C15 C16 . 1.500(2) ?
C35 C36 . 1.506(2) ?
C12 C13 . 1.378(3) ?
C12 C11 . 1.381(3) ?
C16 H16A . 0.9800 ?
C16 H16B . 0.9800 ?
C16 H16C . 0.9800 ?
C14 C13 . 1.388(2) ?
C14 H14 . 0.9500 ?
C13 H13 . 0.9500 ?
C10 C11 . 1.382(3) ?
C10 H10 . 0.9500 ?
C11 H11 . 0.9500 ?
C26 H26A . 0.9800 ?
C26 H26B . 0.9800 ?
C26 H26C . 0.9800 ?
C36 H36A . 0.9800 ?
C36 H36B . 0.9800 ?
C36 H36C . 0.9800 ?
C81 C86 . 1.386(7) ?
C81 C82 . 1.382(8) ?
C81 H81 . 0.9500 ?
C82 C83 . 1.390(8) ?
C82 H82 . 0.9500 ?
C83 C84 . 1.359(11) ?
C83 H83 . 0.9500 ?
C84 C85 . 1.380(7) ?
C84 H84 . 0.9500 ?
C85 C86 . 1.375(7) ?
C85 H85 . 0.9500 ?
C86 C87 . 1.478(12) ?
C87 H87A . 0.9800 ?
C87 H87B . 0.9800 ?
C87 H87C . 0.9800 ?

loop_
_geom_hbond_atom_site_label_D
_geom_hbond_atom_site_label_H
_geom_hbond_atom_site_label_A
_geom_hbond_site_symmetry_A
_geom_hbond_distance_DH
_geom_hbond_distance_HA
_geom_hbond_distance_DA
_geom_hbond_angle_DHA
C16 H16A O3 8_516 0.98 2.52 3.403(2) 150
C16 H16B O2 4_535 0.98 2.46 3.368(2) 155
C24 H24 O2 5 0.95 2.41 3.356(2) 173
C26 H26C O3 5_545 0.98 2.40 3.272(2) 148
C81 H81 O1 . 0.95 2.60 3.181(5) 120

loop_
_geom_torsion_atom_site_label_1
_geom_torsion_atom_site_label_2
_geom_torsion_atom_site_label_3
_geom_torsion_atom_site_label_4
_geom_torsion
_geom_torsion_publ_flag
C15 S1 C12 C11 67.1(2) yes
C25 S2 C22 C21 123.26(13) yes
C35 S3 C32 C31 117.27(13) yes
C25 S2 C22 C23 -58.35(14) ?
C1 C6 C5 C4 -1.2(2) ?
C1 C6 C5 C27 177.37(14) ?
C28 C27 C5 C4 163.98(15) ?
C28 C27 C5 C6 -14.6(2) ?
C6 C5 C4 C3 1.8(2) ?
C27 C5 C4 C3 -176.87(14) ?
C2 C3 C4 C5 -2.2(2) ?
C17 C3 C4 C5 175.83(14) ?
C4 C3 C2 C1 2.2(2) ?
C17 C3 C2 C1 -175.99(14) ?
C23 C22 C21 C20 0.5(2) ?
S2 C22 C21 C20 178.87(12) ?
C22 C21 C20 C19 -0.1(2) ?
C24 C19 C20 C21 -0.1(2) ?
C18 C19 C20 C21 179.70(14) ?
C20 C19 C24 C23 0.0(2) ?
C18 C19 C24 C23 -179.85(14) ?
C5 C6 C1 C2 1.1(2) ?
C5 C6 C1 C7 -177.91(14) ?
C3 C2 C1 C6 -1.6(2) ?
C3 C2 C1 C7 177.38(14) ?
C6 C1 C7 C8 172.41(16) ?
C2 C1 C7 C8 -6.6(3) ?
C24 C19 C18 C17 -175.28(16) ?
C20 C19 C18 C17 4.9(3) ?
C35 S3 C32 C33 -65.81(15) ?
C5 C27 C28 C29 -179.57(14) ?
C34 C29 C28 C27 -169.74(15) ?
C30 C29 C28 C27 9.3(2) ?
C19 C24 C23 C22 0.4(2) ?
C21 C22 C23 C24 -0.6(2) ?
S2 C22 C23 C24 -179.00(12) ?
C1 C7 C8 C9 179.06(16) ?
C31 C32 C33 C34 -0.3(2) ?
S3 C32 C33 C34 -177.15(12) ?
C34 C29 C30 C31 1.1(2) ?
C28 C29 C30 C31 -177.90(14) ?
C19 C18 C17 C3 -178.64(14) ?
C2 C3 C17 C18 165.27(16) ?
C4 C3 C17 C18 -12.8(2) ?
C32 C33 C34 C29 2.6(2) ?
C30 C29 C34 C33 -3.0(2) ?
C28 C29 C34 C33 176.08(14) ?
C29 C30 C31 C32 1.1(2) ?
C33 C32 C31 C30 -1.5(2) ?
S3 C32 C31 C30 175.46(13) ?
C7 C8 C9 C14 -174.32(19) ?
C7 C8 C9 C10 5.6(3) ?
C22 S2 C25 O2 0.34(17) ?
C22 S2 C25 C26 179.87(12) ?
C12 S1 C15 O1 0.86(18) ?
C12 S1 C15 C16 -179.14(13) ?
C32 S3 C35 O3 6.96(18) ?
C32 S3 C35 C36 -172.73(13) ?
C15 S1 C12 C13 -113.17(17) ?
C10 C9 C14 C13 0.3(3) ?
C8 C9 C14 C13 -179.82(18) ?
C11 C12 C13 C14 0.8(3) ?
S1 C12 C13 C14 -178.90(16) ?
C9 C14 C13 C12 -1.1(3) ?
C14 C9 C10 C11 0.9(3) ?
C8 C9 C10 C11 -179.0(2) ?
C13 C12 C11 C10 0.3(4) ?
S1 C12 C11 C10 -179.97(19) ?
C9 C10 C11 C12 -1.2(4) ?
C86 C81 C82 C83 -0.2(10) ?
C81 C82 C83 C84 -1.5(13) ?
C82 C83 C84 C85 2.9(13) ?
C83 C84 C85 C86 -2.7(9) ?
C84 C85 C86 C81 0.9(7) ?
C84 C85 C86 C87 -179.9(6) ?
C82 C81 C86 C85 0.5(7) ?
C82 C81 C86 C87 -178.7(6) ?
